data_1505865
loop_
_publ_author_name
'Mazal, Ctibor'
'Skarka, Ondrej'
'Kaleta, Jir\'i'
'Michl, Josef'

_publ_section_title
;
 cis-endo-Bicyclo[1.1.1]pentane-1,2,3,4- tetracarboxylic acid and its
 derivatives.
;
_journal_issue 4
_journal_name_full 'Organic letters'
_journal_page_first 749
_journal_page_last 752
_journal_paper_doi 10.1021/ol053039n
_journal_volume 8
_journal_year 2006
_chemical_absolute_configuration rm
_chemical_formula_sum 'C30 H31 N2 O6'
_chemical_formula_weight 515.57
_chemical_melting_point 135.0(10)
_chemical_name_systematic
; 
(R,R)-cis-endo-1,3-Di((1-phenylethylamino)carbonyl)
bicyclo[1.1.1]pentane-2,4-dicarboxylic acid  
;
_space_group_IT_number 5
_symmetry_cell_setting monoclinic
_symmetry_space_group_name_Hall 'C 2y'
_symmetry_space_group_name_H-M 'C 1 2 1'
_atom_sites_solution_hydrogens geom
_atom_sites_solution_primary direct
_atom_sites_solution_secondary difmap
_audit_creation_method SHELXL-97
_cell_angle_alpha 90.00
_cell_angle_beta 97.94(3)
_cell_angle_gamma 90.00
_cell_formula_units_Z 4
_cell_length_a 25.890(5)
_cell_length_b 9.1958(18)
_cell_length_c 11.305(2)
_cell_measurement_reflns_used 467
_cell_measurement_temperature 120(2)
_cell_measurement_theta_max 18.4625
_cell_measurement_theta_min 3.8520
_cell_volume 2665.7(9)
_computing_cell_refinement 'KUMA KM-4 software'
_computing_data_collection 'KUMA KM-4 Crysalis V170'
_computing_data_reduction 'KUMA KM-4 software'
_computing_molecular_graphics 'SHELXTL (Bruker, 1998)'
_computing_publication_material 'SHELXTL (Bruker, 1998)'
_computing_structure_refinement 'SHELXTL (Bruker, 1998)'
_computing_structure_solution 'SHELXTL (Bruker, 1998)'
_diffrn_ambient_temperature 120(2)
_diffrn_detector_area_resol_mean '0.06 mm'
_diffrn_measured_fraction_theta_full 0.995
_diffrn_measured_fraction_theta_max 0.925
_diffrn_measurement_device_type 'Kuma KM-4 CCD diffractometer'
_diffrn_measurement_method '\w scan'
_diffrn_radiation_monochromator graphite
_diffrn_radiation_source 'fine-focus sealed tube'
_diffrn_radiation_type MoK\a
_diffrn_radiation_wavelength 0.71069
_diffrn_reflns_av_R_equivalents 0.0387
_diffrn_reflns_av_sigmaI/netI 0.1770
_diffrn_reflns_limit_h_max 32
_diffrn_reflns_limit_h_min -19
_diffrn_reflns_limit_k_max 11
_diffrn_reflns_limit_k_min -11
_diffrn_reflns_limit_l_max 14
_diffrn_reflns_limit_l_min -13
_diffrn_reflns_number 7957
_diffrn_reflns_theta_full 25.00
_diffrn_reflns_theta_max 26.86
_diffrn_reflns_theta_min 3.64
_diffrn_standards_decay_% 'not applicable'
_diffrn_standards_interval_count 'not applicable'
_diffrn_standards_interval_time 'not applicable'
_diffrn_standards_number 'not applicable'
_exptl_absorpt_coefficient_mu 0.090
_exptl_absorpt_correction_T_max 1.000
_exptl_absorpt_correction_T_min 0.985
_exptl_absorpt_correction_type psi-scan
_exptl_absorpt_process_details SHELXTL
_exptl_crystal_colour white
_exptl_crystal_density_diffrn 1.285
_exptl_crystal_density_method 'not measured'
_exptl_crystal_description needle
_exptl_crystal_F_000 1092
_exptl_crystal_size_max 0.20
_exptl_crystal_size_mid 0.15
_exptl_crystal_size_min 0.04
_refine_diff_density_max 0.268
_refine_diff_density_min -0.230
_refine_diff_density_rms 0.036
_refine_ls_abs_structure_details 'Flack H D (1983), Acta Cryst. A39, 876-881'
_refine_ls_abs_structure_Flack 0.4(10)
_refine_ls_extinction_method none
_refine_ls_goodness_of_fit_ref 0.604
_refine_ls_hydrogen_treatment mixed
_refine_ls_matrix_type full
_refine_ls_number_parameters 348
_refine_ls_number_reflns 5052
_refine_ls_number_restraints 1
_refine_ls_restrained_S_all 0.604
_refine_ls_R_factor_all 0.0925
_refine_ls_R_factor_gt 0.0386
_refine_ls_shift/su_max 0.002
_refine_ls_shift/su_mean 0.000
_refine_ls_structure_factor_coef Fsqd
_refine_ls_weighting_details 'calc w=1/[\s^2^(Fo^2^)+(0.0175P)^2^+0.0000P] where P=(Fo^2^+2Fc^2^)/3'
_refine_ls_weighting_scheme calc
_refine_ls_wR_factor_gt 0.0495
_refine_ls_wR_factor_ref 0.0616
_reflns_number_gt 2477
_reflns_number_total 5052
_reflns_threshold_expression >2sigma(I)
_cod_data_source_file ol053039nsi20060105_121156.cif
_cod_data_source_block aces21
_cod_depositor_comments
;
The following automatic conversions were performed:

'_chemical_melting_point' value '134-136' was changed to '135.0(10)'
- the average value was taken and precision was
estimated.

'_symmetry_cell_setting' value 'Monoclinic' changed to
'monoclinic' according to
/home/saulius/struct/CIF-dictionaries/cif_core.dic dictionary named
'cif_core.dic' version 2.4.1 from 2010-06-29.

Automatic conversion script
Id: cif_fix_values 1715 2011-07-08 13:25:40Z adriana 
;
_cod_original_sg_symbol_H-M C2
_cod_database_code 1505865

loop_
_symmetry_equiv_pos_as_xyz
'x, y, z'
'-x, y, -z'
'x+1/2, y+1/2, z'
'-x+1/2, y+1/2, -z'

loop_
_atom_site_label
_atom_site_type_symbol
_atom_site_fract_x
_atom_site_fract_y
_atom_site_fract_z
_atom_site_U_iso_or_equiv
_atom_site_adp_type
_atom_site_occupancy
_atom_site_symmetry_multiplicity
_atom_site_calc_flag
_atom_site_refinement_flags
C1 C 0.15707(10) -0.3727(3) 0.1038(2) 0.0208(7) Uani 1 1 d .
C2 C 0.18546(10) -0.3711(3) -0.0104(2) 0.0195(7) Uani 1 1 d .
H2 H 0.2242 -0.3736 0.0122 0.023 Uiso 1 1 calc R
C3 C 0.16167(11) -0.5274(3) -0.0057(2) 0.0216(8) Uani 1 1 d .
C4 C 0.11079(11) -0.4592(3) 0.0325(2) 0.0213(7) Uani 1 1 d .
H4 H 0.0945 -0.5265 0.0861 0.026 Uiso 1 1 calc R
C5 C 0.18339(11) -0.5256(3) 0.1304(2) 0.0234(8) Uani 1 1 d .
H5A H 0.2218 -0.5256 0.1504 0.028 Uiso 1 1 calc R
H5B H 0.1660 -0.5916 0.1817 0.028 Uiso 1 1 calc R
C6 C 0.15317(11) -0.2540(3) 0.1925(3) 0.0240(7) Uani 1 1 d .
O1 O 0.12361(7) -0.2665(2) 0.26855(17) 0.0371(6) Uani 1 1 d .
N1 N 0.18405(9) -0.1389(2) 0.18014(19) 0.0217(6) Uani 1 1 d .
C30 C 0.18277(10) -0.0113(3) 0.2579(3) 0.0231(8) Uani 1 1 d .
H1 H 0.1861 -0.0449 0.3427 0.028 Uiso 1 1 calc R
C7 C 0.22996(10) 0.0816(3) 0.2425(2) 0.0292(8) Uani 1 1 d .
H7A H 0.2619 0.0251 0.2655 0.044 Uiso 1 1 calc R
H7B H 0.2304 0.1681 0.2933 0.044 Uiso 1 1 calc R
H7C H 0.2280 0.1114 0.1588 0.044 Uiso 1 1 calc R
C8 C 0.13282(11) 0.0745(3) 0.2300(3) 0.0201(7) Uani 1 1 d .
C9 C 0.10907(11) 0.0920(3) 0.1115(3) 0.0285(8) Uani 1 1 d .
H9 H 0.1233 0.0452 0.0484 0.034 Uiso 1 1 calc R
C10 C 0.06466(11) 0.1780(3) 0.0864(3) 0.0297(8) Uani 1 1 d .
H10 H 0.0482 0.1876 0.0064 0.036 Uiso 1 1 calc R
C11 C 0.04441(10) 0.2496(3) 0.1774(3) 0.0305(8) Uani 1 1 d .
H11 H 0.0148 0.3107 0.1597 0.037 Uiso 1 1 calc R
C12 C 0.06768(11) 0.2318(3) 0.2948(3) 0.0335(8) Uani 1 1 d .
H12 H 0.0537 0.2798 0.3576 0.040 Uiso 1 1 calc R
C13 C 0.11138(11) 0.1438(3) 0.3204(2) 0.0260(8) Uani 1 1 d .
H13 H 0.1268 0.1310 0.4010 0.031 Uiso 1 1 calc R
C14 C 0.17042(10) -0.2657(3) -0.1104(2) 0.0214(7) Uani 1 1 d .
O3 O 0.17971(8) -0.1382(2) -0.10337(17) 0.0296(5) Uani 1 1 d .
O4 O 0.14746(7) -0.3318(2) -0.20982(16) 0.0269(5) Uani 1 1 d .
C15 C 0.13515(11) -0.2388(3) -0.3142(2) 0.0409(9) Uani 1 1 d .
H15A H 0.1213 -0.1460 -0.2900 0.061 Uiso 1 1 calc R
H15B H 0.1090 -0.2867 -0.3724 0.061 Uiso 1 1 calc R
H15C H 0.1668 -0.2212 -0.3504 0.061 Uiso 1 1 calc R
C16 C 0.16796(12) -0.6472(3) -0.0906(3) 0.0218(7) Uani 1 1 d .
O5 O 0.21129(8) -0.7064(2) -0.08965(17) 0.0307(5) Uani 1 1 d .
N2 N 0.12522(9) -0.6827(3) -0.16765(19) 0.0224(6) Uani 1 1 d .
C31 C 0.13019(10) -0.7897(3) -0.2626(2) 0.0261(8) Uani 1 1 d .
H2A H 0.1499 -0.8757 -0.2258 0.031 Uiso 1 1 calc R
C17 C 0.07564(10) -0.8397(3) -0.3155(3) 0.0341(9) Uani 1 1 d .
H17A H 0.0590 -0.8890 -0.2537 0.051 Uiso 1 1 calc R
H17B H 0.0782 -0.9069 -0.3816 0.051 Uiso 1 1 calc R
H17C H 0.0547 -0.7551 -0.3450 0.051 Uiso 1 1 calc R
C18 C 0.15994(11) -0.7263(3) -0.3578(2) 0.0216(7) Uani 1 1 d .
C19 C 0.14025(12) -0.6078(3) -0.4273(2) 0.0268(8) Uani 1 1 d .
H19 H 0.1080 -0.5655 -0.4147 0.032 Uiso 1 1 calc R
C20 C 0.16727(12) -0.5514(3) -0.5140(3) 0.0294(8) Uani 1 1 d .
H20 H 0.1533 -0.4717 -0.5615 0.035 Uiso 1 1 calc R
C21 C 0.21480(13) -0.6114(3) -0.5318(3) 0.0350(9) Uani 1 1 d .
H21 H 0.2336 -0.5729 -0.5911 0.042 Uiso 1 1 calc R
C22 C 0.23444(11) -0.7278(3) -0.4625(3) 0.0352(9) Uani 1 1 d .
H22 H 0.2669 -0.7691 -0.4746 0.042 Uiso 1 1 calc R
C23 C 0.20770(10) -0.7849(3) -0.3758(2) 0.0254(8) Uani 1 1 d .
H23 H 0.2219 -0.8644 -0.3284 0.030 Uiso 1 1 calc R
C24 C 0.07011(11) -0.3919(4) -0.0600(3) 0.0263(8) Uani 1 1 d .
O7 O 0.04358(8) -0.4625(2) -0.13577(17) 0.0322(6) Uani 1 1 d .
O8 O 0.06480(7) -0.2487(2) -0.04512(17) 0.0274(5) Uani 1 1 d .
C25 C 0.02573(11) -0.1782(3) -0.1322(3) 0.0364(9) Uani 1 1 d .
H25A H 0.0366 -0.1840 -0.2117 0.055 Uiso 1 1 calc R
H25B H 0.0223 -0.0759 -0.1102 0.055 Uiso 1 1 calc R
H25C H -0.0079 -0.2273 -0.1330 0.055 Uiso 1 1 calc R
C26 C 0.0000 -0.1268(5) 0.5000 0.0394(13) Uani 1 2 d S
H26 H 0.0000 -0.0235 0.5000 0.047 Uiso 1 2 calc SR
C27 C 0.03089(12) -0.2035(4) 0.4298(3) 0.0380(9) Uani 1 1 d .
H27 H 0.0524 -0.1524 0.3824 0.046 Uiso 1 1 calc R
C28 C 0.03023(12) -0.3517(4) 0.4290(3) 0.0371(9) Uani 1 1 d .
H28 H 0.0506 -0.4043 0.3797 0.045 Uiso 1 1 calc R
C29 C 0.0000 -0.4237(5) 0.5000 0.0357(13) Uani 1 2 d S
H29 H 0.0000 -0.5271 0.5000 0.043 Uiso 1 2 calc SR

loop_
_atom_site_aniso_label
_atom_site_aniso_U_11
_atom_site_aniso_U_22
_atom_site_aniso_U_33
_atom_site_aniso_U_23
_atom_site_aniso_U_13
_atom_site_aniso_U_12
C1 0.0169(17) 0.0200(18) 0.0256(17) -0.0025(15) 0.0025(14) -0.0002(14)
C2 0.0172(17) 0.0221(19) 0.0189(16) -0.0021(14) 0.0017(14) -0.0038(14)
C3 0.0222(18) 0.0190(17) 0.0222(18) -0.0035(14) -0.0013(15) 0.0025(15)
C4 0.0230(18) 0.0159(17) 0.0251(17) 0.0004(15) 0.0041(15) -0.0023(15)
C5 0.0243(18) 0.0230(19) 0.0233(18) 0.0011(15) 0.0044(14) -0.0002(15)
C6 0.0263(19) 0.0265(19) 0.0186(17) -0.0043(16) 0.0007(15) 0.0061(17)
O1 0.0486(15) 0.0320(14) 0.0351(13) -0.0086(12) 0.0216(11) -0.0104(13)
N1 0.0240(15) 0.0114(14) 0.0287(15) -0.0039(12) -0.0001(12) -0.0052(12)
C30 0.0227(19) 0.0229(19) 0.0226(18) -0.0032(15) -0.0007(15) -0.0017(16)
C7 0.0225(19) 0.029(2) 0.0362(19) -0.0052(17) 0.0048(16) 0.0008(16)
C8 0.0144(17) 0.0174(18) 0.0282(18) 0.0021(15) 0.0020(15) -0.0015(14)
C9 0.029(2) 0.028(2) 0.0300(19) -0.0021(16) 0.0089(16) 0.0035(16)
C10 0.0258(19) 0.031(2) 0.0319(19) 0.0097(17) 0.0013(16) -0.0012(17)
C11 0.0181(17) 0.0250(19) 0.047(2) 0.0014(18) 0.0001(16) 0.0034(16)
C12 0.0283(19) 0.030(2) 0.043(2) -0.0119(18) 0.0096(16) 0.0017(18)
C13 0.0280(19) 0.031(2) 0.0197(17) -0.0041(16) 0.0062(15) 0.0011(16)
C14 0.0194(18) 0.0235(18) 0.0226(18) -0.0027(17) 0.0080(14) -0.0014(16)
O3 0.0391(14) 0.0182(13) 0.0304(13) 0.0005(11) 0.0012(11) -0.0040(11)
O4 0.0311(13) 0.0258(12) 0.0225(12) 0.0042(10) -0.0011(10) 0.0025(10)
C15 0.050(2) 0.043(2) 0.0271(19) 0.0042(18) -0.0059(17) 0.0034(19)
C16 0.0253(19) 0.0181(18) 0.0231(18) 0.0046(15) 0.0069(16) 0.0014(16)
O5 0.0300(13) 0.0244(13) 0.0357(13) -0.0088(11) -0.0021(11) 0.0045(11)
N2 0.0312(15) 0.0200(15) 0.0157(13) -0.0052(12) 0.0023(12) -0.0096(12)
C31 0.0250(18) 0.024(2) 0.0278(18) -0.0038(16) -0.0021(15) 0.0065(15)
C17 0.035(2) 0.030(2) 0.038(2) -0.0066(17) 0.0055(17) -0.0112(17)
C18 0.0270(19) 0.0196(19) 0.0180(16) -0.0079(15) 0.0025(14) -0.0038(15)
C19 0.029(2) 0.029(2) 0.0226(18) -0.0063(16) 0.0038(16) -0.0034(17)
C20 0.038(2) 0.024(2) 0.026(2) 0.0024(16) 0.0028(17) -0.0023(18)
C21 0.049(2) 0.031(2) 0.0247(19) 0.0011(17) 0.0048(18) -0.0105(19)
C22 0.030(2) 0.038(2) 0.038(2) -0.0140(19) 0.0072(17) 0.0012(18)
C23 0.0260(18) 0.024(2) 0.0263(18) -0.0036(15) 0.0028(14) 0.0075(16)
C24 0.022(2) 0.030(2) 0.0294(19) -0.0013(17) 0.0117(15) -0.0037(17)
O7 0.0272(14) 0.0308(14) 0.0357(13) -0.0075(12) -0.0058(11) -0.0046(11)
O8 0.0282(13) 0.0213(13) 0.0318(12) -0.0002(11) 0.0010(10) 0.0041(10)
C25 0.032(2) 0.038(2) 0.039(2) 0.0081(18) 0.0048(17) 0.0107(17)
C26 0.038(3) 0.034(3) 0.040(3) 0.000 -0.015(3) 0.000
C27 0.025(2) 0.054(3) 0.034(2) 0.011(2) 0.0020(17) -0.010(2)
C28 0.031(2) 0.048(3) 0.032(2) -0.0014(19) 0.0016(17) 0.001(2)
C29 0.033(3) 0.036(3) 0.037(3) 0.000 0.001(3) 0.000

loop_
_atom_type_symbol
_atom_type_description
_atom_type_scat_dispersion_real
_atom_type_scat_dispersion_imag
_atom_type_scat_source
C C 0.0033 0.0016 'International Tables Vol C Tables 4.2.6.8 and 6.1.1.4'
H H 0.0000 0.0000 'International Tables Vol C Tables 4.2.6.8 and 6.1.1.4'
N N 0.0061 0.0033 'International Tables Vol C Tables 4.2.6.8 and 6.1.1.4'
O O 0.0106 0.0060 'International Tables Vol C Tables 4.2.6.8 and 6.1.1.4'

loop_
_geom_angle_atom_site_label_1
_geom_angle_atom_site_label_2
_geom_angle_atom_site_label_3
_geom_angle
_geom_angle_site_symmetry_1
_geom_angle_site_symmetry_3
C6 C1 C4 126.8(2) . .
C6 C1 C2 128.8(2) . .
C4 C1 C2 89.6(2) . .
C6 C1 C5 126.3(2) . .
C4 C1 C5 85.7(2) . .
C2 C1 C5 85.8(2) . .
C6 C1 C3 178.4(3) . .
C4 C1 C3 52.88(15) . .
C2 C1 C3 52.64(15) . .
C5 C1 C3 52.48(15) . .
C14 C2 C3 123.8(2) . .
C14 C2 C1 121.6(2) . .
C3 C2 C1 74.52(19) . .
C16 C3 C5 126.0(2) . .
C16 C3 C2 125.4(3) . .
C5 C3 C2 86.2(2) . .
C16 C3 C4 130.1(2) . .
C5 C3 C4 85.8(2) . .
C2 C3 C4 89.5(2) . .
C16 C3 C1 177.3(2) . .
C5 C3 C1 52.93(15) . .
C2 C3 C1 52.85(15) . .
C4 C3 C1 52.56(15) . .
C24 C4 C1 124.0(3) . .
C24 C4 C3 120.2(2) . .
C1 C4 C3 74.56(19) . .
C3 C5 C1 74.59(19) . .
O1 C6 N1 125.5(3) . .
O1 C6 C1 120.4(3) . .
N1 C6 C1 114.1(3) . .
C6 N1 C30 120.2(2) . .
N1 C30 C8 112.4(2) . .
N1 C30 C7 107.2(2) . .
C8 C30 C7 111.2(2) . .
C13 C8 C9 119.0(3) . .
C13 C8 C30 120.3(3) . .
C9 C8 C30 120.6(3) . .
C10 C9 C8 120.0(3) . .
C11 C10 C9 120.4(3) . .
C10 C11 C12 119.7(3) . .
C13 C12 C11 120.1(3) . .
C8 C13 C12 120.8(3) . .
O3 C14 O4 124.1(3) . .
O3 C14 C2 123.7(3) . .
O4 C14 C2 112.2(3) . .
C14 O4 C15 115.7(2) . .
O5 C16 N2 123.8(3) . .
O5 C16 C3 119.9(3) . .
N2 C16 C3 116.3(3) . .
C16 N2 C31 119.0(2) . .
N2 C31 C18 111.2(2) . .
N2 C31 C17 108.5(2) . .
C18 C31 C17 111.6(2) . .
C23 C18 C19 118.9(3) . .
C23 C18 C31 120.2(3) . .
C19 C18 C31 121.0(3) . .
C20 C19 C18 120.7(3) . .
C19 C20 C21 120.0(3) . .
C22 C21 C20 119.3(3) . .
C23 C22 C21 121.1(3) . .
C22 C23 C18 120.1(3) . .
O7 C24 O8 124.0(3) . .
O7 C24 C4 122.9(3) . .
O8 C24 C4 113.0(3) . .
C24 O8 C25 115.2(2) . .
C27 C26 C27 119.2(5) 2_556 .
C28 C27 C26 120.1(4) . .
C27 C28 C29 119.2(4) . .
C28 C29 C28 122.0(5) . 2_556

loop_
_geom_bond_atom_site_label_1
_geom_bond_atom_site_label_2
_geom_bond_distance
_geom_bond_site_symmetry_2
C1 C6 1.495(4) .
C1 C4 1.566(3) .
C1 C2 1.572(3) .
C1 C5 1.573(4) .
C1 C3 1.901(4) .
C2 C14 1.499(4) .
C2 C3 1.568(4) .
C3 C16 1.484(4) .
C3 C5 1.564(3) .
C3 C4 1.572(4) .
C4 C24 1.511(4) .
C6 O1 1.233(3) .
C6 N1 1.345(3) .
N1 C30 1.470(3) .
C30 C8 1.510(3) .
C30 C7 1.520(3) .
C8 C13 1.384(3) .
C8 C9 1.404(3) .
C9 C10 1.392(3) .
C10 C11 1.384(4) .
C11 C12 1.389(4) .
C12 C13 1.389(3) .
C14 O3 1.197(3) .
C14 O4 1.343(3) .
O4 C15 1.456(3) .
C16 O5 1.246(3) .
C16 N2 1.350(3) .
N2 C31 1.475(3) .
C31 C18 1.523(4) .
C31 C17 1.526(3) .
C18 C23 1.389(3) .
C18 C19 1.398(4) .
C19 C20 1.382(4) .
C20 C21 1.388(4) .
C21 C22 1.381(4) .
C22 C23 1.379(4) .
C24 O7 1.210(3) .
C24 O8 1.337(3) .
O8 C25 1.462(3) .
C26 C27 1.394(4) 2_556
C26 C27 1.394(4) .
C27 C28 1.363(4) .
C28 C29 1.367(4) .
C29 C28 1.367(4) 2_556
